data_8100287
loop_
_publ_author_name
'Mahalakshmi, H.'
'Jain, V. K.'
'Tiekink, E. R. T.'

_publ_section_title
;
Crystal structure of tris(perfluorophenyl)bismuthine hemi-dioxane 
solvate, C~18~F~15~Bi &#x00B7; 0.5C~4~H~8~O~2~
;
_journal_issue 1
_journal_name_full 'Zeitschrift f\"ur Kristallographie - New Crystal Structures'
_journal_page_first 69
_journal_page_last 70
_journal_volume 218
_journal_year 2003
_chemical_formula_moiety 'C20 H4 Bi F15 O'
_chemical_formula_structural ' C18 F15 Bi &#x00B7; 0.5(C4 H8 O2) '
_chemical_formula_sum 'C20 H4 Bi F15 O'
_chemical_formula_weight 754.21
_space_group_IT_number 14
_symmetry_cell_setting monoclinic
_symmetry_space_group_name_Hall '-P 2yn'
_symmetry_space_group_name_H-M 'P 1 21/n 1'
_cell_angle_alpha 90
_cell_angle_beta 98.26(3)
_cell_angle_gamma 90
_cell_formula_units_Z 4
_cell_length_a 15.681(5)
_cell_length_b 8.130(9)
_cell_length_c 16.347(8)
_cell_measurement_temperature 173
_cell_volume 2062(2)
_diffrn_ambient_temperature 173
_diffrn_orient_matrix_UB_11 0.01033
_diffrn_orient_matrix_UB_12 -0.11391
_diffrn_orient_matrix_UB_13 -0.01946
_diffrn_orient_matrix_UB_21 0.00934
_diffrn_orient_matrix_UB_22 0.04480
_diffrn_orient_matrix_UB_23 -0.05499
_diffrn_orient_matrix_UB_31 0.06292
_diffrn_orient_matrix_UB_32 0.01205
_diffrn_orient_matrix_UB_33 0.02045
_exptl_crystal_density_diffrn 2.429
_cod_original_sg_symbol_H-M 'P 21/n'
_cod_original_formula_sum 'C20 H4 Bi1 F15 O1'
_cod_database_code 8100287

loop_
_symmetry_equiv_pos_as_xyz
'  +x,  +y,  +z'
1/2-x,1/2+y,1/2-z
'  -x,  -y,  -z'
1/2+x,1/2-y,1/2+z

loop_
_atom_site_label
_atom_site_type_symbol
_atom_site_fract_x
_atom_site_fract_y
_atom_site_fract_z
_atom_site_U_iso_or_equiv
_atom_site_adp_type
_atom_site_occupancy
_atom_site_symmetry_multiplicity
_atom_site_calc_flag
_atom_site_refinement_flags
_atom_site_disorder_assembly
_atom_site_disorder_group
Bi Bi 0.02409(2) 0.16440(5) 0.24901(3) 0.03042(13) Uani 1 4 d . . .
F2 F -0.0406(4) 0.1232(9) 0.4194(5) 0.0505(18) Uani 1 4 d . . .
F3 F -0.0044(5) 0.2390(11) 0.5770(5) 0.058(2) Uani 1 4 d . . .
F4 F 0.1210(5) 0.4679(9) 0.6147(4) 0.0535(19) Uani 1 4 d . . .
F5 F 0.2118(5) 0.5765(9) 0.4960(4) 0.0515(18) Uani 1 4 d . . .
F6 F 0.1770(4) 0.4646(8) 0.3411(4) 0.0452(17) Uani 1 4 d . . .
F8 F -0.1817(4) 0.1496(7) 0.1816(4) 0.0409(15) Uani 1 4 d . . .
F9 F -0.3079(4) 0.3700(9) 0.1412(5) 0.0497(18) Uani 1 4 d . . .
F10 F -0.2725(4) 0.6981(8) 0.1516(4) 0.0453(17) Uani 1 4 d . . .
F11 F -0.1103(5) 0.8011(8) 0.2045(5) 0.054(2) Uani 1 4 d . . .
F12 F 0.0171(4) 0.5811(8) 0.2428(5) 0.0446(16) Uani 1 4 d . . .
F14 F 0.0220(4) 0.4024(10) 0.0760(4) 0.0486(18) Uani 1 4 d . . .
F15 F 0.1463(5) 0.5194(12) -0.0047(4) 0.061(2) Uani 1 4 d . . .
F16 F 0.3131(4) 0.4694(9) 0.0553(5) 0.0533(19) Uani 1 4 d . . .
F17 F 0.3577(4) 0.3049(9) 0.1998(6) 0.058(2) Uani 1 4 d . . .
F18 F 0.2342(4) 0.1755(8) 0.2793(5) 0.0481(17) Uani 1 4 d . . .
O1 O -0.0183(15) 0.021(3) 0.0783(16) 0.186(9) Uiso 1 4 d . . .
C1 C 0.0666(6) 0.2864(13) 0.3745(6) 0.031(2) Uani 1 4 d . . .
C2 C 0.0232(7) 0.2360(14) 0.4368(7) 0.034(2) Uani 1 4 d . . .
C3 C 0.0407(7) 0.2921(15) 0.5176(7) 0.039(3) Uani 1 4 d . . .
C4 C 0.1027(8) 0.4066(15) 0.5367(7) 0.039(3) Uani 1 4 d . . .
C5 C 0.1490(7) 0.4607(14) 0.4770(7) 0.039(3) Uani 1 4 d . . .
C6 C 0.1303(7) 0.4040(14) 0.3980(6) 0.033(2) Uani 1 4 d . . .
C7 C -0.0770(6) 0.3575(11) 0.2145(6) 0.0263(19) Uani 1 4 d . . .
C8 C -0.1605(6) 0.3116(13) 0.1885(7) 0.033(2) Uani 1 4 d . . .
C9 C -0.2273(7) 0.4223(14) 0.1662(7) 0.034(2) Uani 1 4 d . . .
C10 C -0.2105(7) 0.5876(15) 0.1739(7) 0.034(2) Uani 1 4 d . . .
C11 C -0.1270(7) 0.6399(11) 0.1980(7) 0.030(2) Uani 1 4 d . . .
C12 C -0.0616(6) 0.5244(13) 0.2206(7) 0.032(2) Uani 1 4 d . . .
C13 C 0.1246(6) 0.2841(13) 0.1797(6) 0.028(2) Uani 1 4 d . . .
C14 C 0.1056(6) 0.3721(13) 0.1092(6) 0.031(2) Uani 1 4 d . . .
C15 C 0.1677(7) 0.4345(14) 0.0649(7) 0.036(2) Uani 1 4 d . . .
C16 C 0.2523(7) 0.4086(14) 0.0977(7) 0.036(2) Uani 1 4 d . . .
C17 C 0.2741(6) 0.3248(14) 0.1679(8) 0.038(2) Uani 1 4 d . . .
C18 C 0.2107(7) 0.2604(13) 0.2083(7) 0.035(2) Uani 1 4 d . . .
C19 C 0.0317(15) -0.109(3) 0.0634(14) 0.098(6) Uiso 1 4 d . . .
H19a H -0.0043 -0.2063 0.0451 0.117 Uiso 1 4 calc R . .
H19b H 0.0720 -0.1390 0.1135 0.117 Uiso 1 4 calc R . .
C20 C -0.0799(14) 0.050(3) 0.0041(14) 0.103(7) Uiso 1 4 d . . .
H20a H -0.1225 0.1340 0.0155 0.124 Uiso 1 4 calc R . .
H20b H -0.1111 -0.0527 -0.0131 0.124 Uiso 1 4 calc R . .

loop_
_atom_site_aniso_label
_atom_site_aniso_U_11
_atom_site_aniso_U_22
_atom_site_aniso_U_33
_atom_site_aniso_U_23
_atom_site_aniso_U_13
_atom_site_aniso_U_12
Bi 0.03301(19) 0.03249(19) 0.0253(2) 0.0009(2) 0.00249(13) -0.00020(19)
F2 0.042(4) 0.063(5) 0.049(5) 0.008(4) 0.014(3) -0.008(3)
F3 0.059(5) 0.083(5) 0.040(4) 0.010(4) 0.034(4) 0.005(4)
F4 0.072(5) 0.068(5) 0.020(4) -0.010(3) 0.004(3) 0.014(4)
F5 0.060(4) 0.060(4) 0.032(4) -0.012(3) -0.003(3) -0.009(4)
F6 0.057(4) 0.056(4) 0.024(4) -0.001(3) 0.012(3) -0.020(3)
F8 0.041(3) 0.040(3) 0.042(4) -0.003(3) 0.005(3) -0.008(3)
F9 0.029(3) 0.070(5) 0.048(4) -0.007(4) -0.001(3) -0.005(3)
F10 0.042(3) 0.056(4) 0.038(4) 0.007(3) 0.007(3) 0.015(3)
F11 0.058(4) 0.030(3) 0.074(6) -0.003(3) 0.008(4) -0.004(3)
F12 0.034(3) 0.044(3) 0.054(5) -0.003(3) 0.001(3) -0.012(3)
F14 0.030(3) 0.094(5) 0.020(3) 0.011(4) -0.003(3) 0.011(3)
F15 0.058(4) 0.108(6) 0.019(4) 0.022(4) 0.015(3) 0.010(5)
F16 0.046(4) 0.066(5) 0.054(5) 0.003(4) 0.027(3) -0.011(3)
F17 0.032(3) 0.062(5) 0.077(6) 0.006(4) 0.002(4) 0.003(3)
F18 0.043(3) 0.048(4) 0.050(4) 0.018(4) -0.004(3) 0.003(3)
C1 0.032(5) 0.038(5) 0.022(5) 0.009(4) 0.002(4) 0.010(4)
C2 0.029(5) 0.041(6) 0.031(6) 0.004(5) 0.000(4) 0.005(4)
C3 0.038(5) 0.057(7) 0.026(6) 0.017(5) 0.016(5) 0.011(5)
C4 0.047(6) 0.049(6) 0.020(6) -0.001(5) 0.001(5) 0.016(5)
C5 0.040(6) 0.043(6) 0.033(7) -0.013(5) 0.006(5) 0.005(5)
C6 0.044(6) 0.040(5) 0.016(5) 0.006(4) 0.009(4) 0.007(5)
C7 0.033(5) 0.029(5) 0.016(5) 0.001(4) 0.003(4) 0.003(4)
C8 0.030(5) 0.043(6) 0.028(6) -0.006(5) 0.010(4) -0.010(4)
C9 0.034(5) 0.048(6) 0.019(6) 0.001(5) -0.004(4) 0.006(5)
C10 0.035(5) 0.052(6) 0.017(5) -0.006(5) 0.005(4) 0.010(5)
C11 0.037(5) 0.028(5) 0.026(5) -0.005(4) 0.007(4) 0.000(4)
C12 0.033(5) 0.038(5) 0.030(6) -0.009(5) 0.014(4) -0.005(4)
C13 0.033(5) 0.036(5) 0.016(5) -0.004(4) 0.006(4) 0.002(4)
C14 0.022(4) 0.054(6) 0.017(5) -0.007(4) 0.000(4) 0.008(4)
C15 0.037(5) 0.048(6) 0.022(6) -0.007(5) 0.004(4) 0.000(5)
C16 0.040(6) 0.042(6) 0.030(6) -0.007(5) 0.015(5) -0.005(5)
C17 0.023(4) 0.040(5) 0.050(7) -0.004(6) 0.001(4) 0.004(5)
C18 0.038(5) 0.036(5) 0.030(6) 0.007(5) 0.002(5) 0.010(4)

loop_
_geom_bond_atom_site_label_1
_geom_bond_atom_site_label_2
_geom_bond_distance
_geom_bond_site_symmetry_2
_geom_bond_publ_flag
Bi C7 2.244(9) . ?
Bi C1 2.290(11) . ?
Bi C13 2.287(10) . ?
F2 C2 1.358(13) . ?
F3 C3 1.352(12) . ?
F4 C4 1.361(13) . ?
F5 C5 1.365(13) . ?
F6 C6 1.357(12) . ?
F8 C8 1.359(12) . ?
F9 C9 1.341(12) . ?
F10 C10 1.336(12) . ?
F11 C11 1.337(11) . ?
F12 C12 1.319(11) . ?
F14 C14 1.366(11) . ?
F15 C15 1.332(13) . ?
F16 C16 1.349(12) . ?
F17 C17 1.349(11) . ?
F18 C18 1.355(13) . ?
O1 C19 1.36(3) . ?
O1 C20 1.46(3) . ?
C1 C6 1.396(16) . ?
C1 C2 1.366(15) . ?
C2 C3 1.387(16) . ?
C3 C4 1.350(18) . ?
C4 C5 1.369(16) . ?
C5 C6 1.363(15) . ?
C7 C12 1.379(14) . ?
C7 C8 1.369(14) . ?
C8 C9 1.389(15) . ?
C9 C10 1.372(16) . ?
C10 C11 1.380(15) . ?
C11 C12 1.400(14) . ?
C13 C14 1.353(15) . ?
C13 C18 1.378(14) . ?
C14 C15 1.390(15) . ?
C15 C16 1.374(15) . ?
C16 C17 1.337(17) . ?
C17 C18 1.374(16) . ?
C19 C20 1.50(3) 3 ?
C20 C19 1.50(3) 3 ?
